data_7029053
loop_
_publ_author_name
'Tronnier, Alexander'
'Metz, Stefan'
'Wagenblast, Gerhard'
'Muenster, Ingo'
'Strassner, Thomas'

_publ_section_title
;
 Blue phosphorescent nitrile containing C^C* cyclometalated NHC
 platinum(ii) complexes.
;
_journal_issue 8
_journal_name_full 'Dalton transactions (Cambridge, England : 2003)'
_journal_page_first 3297
_journal_page_last 3305
_journal_paper_doi 10.1039/c3dt53264j
_journal_volume 43
_journal_year 2014
_chemical_compound_source 'see text'
_chemical_formula_moiety 'C20 H23 N3 O2 Pt'
_chemical_formula_sum 'C20 H23 N3 O2 Pt'
_chemical_formula_weight 532.50
_chemical_melting_point 566
_chemical_name_systematic ?
_space_group_IT_number 14
_symmetry_cell_setting monoclinic
_symmetry_Int_Tables_number 14
_symmetry_space_group_name_Hall '-P 2ybc'
_symmetry_space_group_name_H-M 'P 1 21/c 1'
_atom_sites_solution_hydrogens geom
_atom_sites_solution_primary direct
_atom_sites_solution_secondary difmap
_audit_creation_method 'PLATON <TABLE ACC> option'
_cell_angle_alpha 90
_cell_angle_beta 110.760(7)
_cell_angle_gamma 90
_cell_formula_units_Z 4
_cell_length_a 12.4720(19)
_cell_length_b 9.6470(9)
_cell_length_c 16.8840(18)
_cell_measurement_reflns_used 957
_cell_measurement_temperature 198
_cell_measurement_theta_max 26.40
_cell_measurement_theta_min 2.47
_cell_volume 1899.5(4)
_computing_cell_refinement 'Dirax/lsq (Duisenberg, 1992)'
_computing_data_collection 'Collect (Nonius BV, 1999)'
_computing_data_reduction 'EvalCCD (Duisenberg et al., 2003)'
_computing_molecular_graphics 'PLATON (Spek, 2011), ORTEP (Farrugia, L. J. 1997), MERCURY (van de Streek, J. 2006)'
_computing_publication_material 'PLATON (Spek, 2011)'
_computing_structure_refinement 'SHELXL97 (Sheldrick, 1997), SHELXLE (Huebschle, 2011)'
_computing_structure_solution 'SIR92 (Altomare et al., 1994)'
_diffrn_ambient_temperature 198
_diffrn_detector 'CCD plate'
_diffrn_detector_area_resol_mean 9
_diffrn_measured_fraction_theta_full 0.977
_diffrn_measured_fraction_theta_max 0.977
_diffrn_measurement_device '95mm CCD camera on \k-goniostat'
_diffrn_measurement_device_type 'Bruker KappaCCD'
_diffrn_measurement_method 'phi- and omega-rotation'
_diffrn_radiation_monochromator graphite
_diffrn_radiation_probe x-ray
_diffrn_radiation_source 'fine-focus sealed tube'
_diffrn_radiation_type MoK\a
_diffrn_radiation_wavelength 0.71073
_diffrn_reflns_av_R_equivalents 0.0395
_diffrn_reflns_av_unetI/netI 0.0342
_diffrn_reflns_limit_h_max 15
_diffrn_reflns_limit_h_min -15
_diffrn_reflns_limit_k_max 12
_diffrn_reflns_limit_k_min -11
_diffrn_reflns_limit_l_max 21
_diffrn_reflns_limit_l_min -21
_diffrn_reflns_number 36075
_diffrn_reflns_reduction_process
;
;
_diffrn_reflns_theta_full 26.40
_diffrn_reflns_theta_max 26.40
_diffrn_reflns_theta_min 2.47
_exptl_absorpt_coefficient_mu 7.406
_exptl_absorpt_correction_T_max 0.168
_exptl_absorpt_correction_T_min 0.062
_exptl_absorpt_correction_type multi-scan
_exptl_absorpt_process_details 'SADABS 2.10.(Sheldrick,Bruker AXS Inc.,2002)'
_exptl_crystal_colour yellow
_exptl_crystal_density_diffrn 1.862
_exptl_crystal_density_method 'Not Measured'
_exptl_crystal_description fragment
_exptl_crystal_F_000 1032
_exptl_crystal_size_max 0.840
_exptl_crystal_size_mid 0.480
_exptl_crystal_size_min 0.370
_refine_diff_density_max 0.672
_refine_diff_density_min -1.496
_refine_diff_density_rms 0.179
_refine_ls_extinction_method none
_refine_ls_goodness_of_fit_ref 1.148
_refine_ls_hydrogen_treatment constr
_refine_ls_matrix_type full
_refine_ls_number_parameters 241
_refine_ls_number_reflns 3814
_refine_ls_number_restraints 0
_refine_ls_restrained_S_all 1.148
_refine_ls_R_factor_all 0.0451
_refine_ls_R_factor_gt 0.0227
_refine_ls_shift/su_max 0.004
_refine_ls_shift/su_mean 0.000
_refine_ls_structure_factor_coef Fsqd
_refine_ls_weighting_details 'calc w=1/[\s^2^(Fo^2^)+(0.0233P)^2^+1.3376P] where P=(Fo^2^+2Fc^2^)/3'
_refine_ls_weighting_scheme calc
_refine_ls_wR_factor_gt 0.0456
_refine_ls_wR_factor_ref 0.0502
_reflns_number_gt 2967
_reflns_number_total 3814
_reflns_threshold_expression I>2\s(I)
_cod_data_source_file c3dt53264j.txt
_cod_data_source_block compound_4
_cod_depositor_comments
;
The following automatic conversions were performed:

'_symmetry_cell_setting' value 'Monoclinic' changed to 'monoclinic'
according to
/usr/data/users/saulius/automatic-downloads/current/RSC/lib/dictionaries/cif_core.dic
dictionary named 'cif_core.dic' version 2.4.2 from 2011-04-26.

Automatic conversion script
Id: cif_fix_values 2281 2013-09-26 08:29:07Z andrius 
;
_cod_original_sg_symbol_H-M 'P 21/c'
_cod_database_code 7029053

loop_
_symmetry_equiv_pos_site_id
_symmetry_equiv_pos_as_xyz
1 x,y,z
2 -x,1/2+y,1/2-z
3 -x,-y,-z
4 x,1/2-y,1/2+z

loop_
_atom_site_aniso_label
_atom_site_aniso_U_11
_atom_site_aniso_U_22
_atom_site_aniso_U_33
_atom_site_aniso_U_23
_atom_site_aniso_U_13
_atom_site_aniso_U_12
Pt1 0.0182(1) 0.0173(1) 0.0148(1) -0.0007(1) 0.0065(1) 0.0007(1)
O1 0.0271(16) 0.0268(17) 0.0250(15) -0.0034(13) 0.0116(13) 0.0045(13)
O2 0.0243(15) 0.0277(17) 0.0197(14) -0.0055(13) 0.0049(12) -0.0024(13)
N1 0.0171(18) 0.0185(18) 0.0176(17) -0.0002(14) 0.0052(14) 0.0008(13)
N2 0.0174(18) 0.0195(18) 0.0174(17) 0.0020(14) 0.0072(14) 0.0008(14)
N3 0.027(2) 0.050(3) 0.049(3) -0.006(2) 0.017(2) -0.0059(19)
C1 0.023(2) 0.017(2) 0.018(2) 0.0051(17) 0.0098(18) 0.0019(17)
C2 0.020(2) 0.020(2) 0.018(2) 0.0044(17) 0.0038(17) -0.0007(17)
C3 0.023(2) 0.025(2) 0.025(2) 0.0015(19) 0.0047(18) -0.0021(19)
C4 0.035(3) 0.043(3) 0.036(3) -0.011(3) -0.007(2) 0.006(2)
C5 0.030(3) 0.069(4) 0.035(3) 0.012(3) -0.002(2) -0.023(3)
C6 0.026(2) 0.030(3) 0.039(3) 0.006(2) 0.000(2) 0.006(2)
C7 0.023(2) 0.017(2) 0.018(2) 0.0000(17) 0.0016(18) -0.0024(17)
C8 0.023(2) 0.021(2) 0.019(2) 0.0022(17) 0.0074(18) 0.0003(17)
C9 0.022(2) 0.017(2) 0.017(2) 0.0019(17) 0.0083(17) -0.0014(17)
C10 0.023(2) 0.018(2) 0.021(2) -0.0004(17) 0.0081(18) -0.0045(17)
C11 0.022(2) 0.018(2) 0.026(2) 0.0011(17) 0.0137(18) -0.0005(17)
C12 0.029(3) 0.026(3) 0.032(2) -0.0041(19) 0.017(2) -0.003(2)
C13 0.030(3) 0.028(3) 0.031(2) -0.0022(19) 0.020(2) 0.0059(19)
C14 0.028(2) 0.025(2) 0.021(2) -0.0080(17) 0.0090(19) -0.0003(18)
C15 0.023(2) 0.036(3) 0.033(3) -0.006(2) 0.012(2) -0.001(2)
C16 0.053(3) 0.035(3) 0.040(3) -0.002(2) 0.024(3) 0.014(2)
C17 0.042(3) 0.017(2) 0.022(2) 0.007(2) 0.013(2) 0.010(2)
C18 0.039(3) 0.027(3) 0.026(2) -0.009(2) 0.008(2) -0.002(2)
C19 0.035(3) 0.022(2) 0.016(2) 0.0036(18) 0.0039(19) -0.0029(19)
C20 0.044(3) 0.033(3) 0.031(3) -0.004(2) 0.003(2) -0.007(2)

loop_
_atom_site_label
_atom_site_type_symbol
_atom_site_thermal_displace_type
_atom_site_fract_x
_atom_site_fract_y
_atom_site_fract_z
_atom_site_occupancy
_atom_site_U_iso_or_equiv
_atom_site_calc_flag
_atom_site_refinement_flags
Pt1 Pt Uani 1.00600(1) 0.10523(1) 0.42544(1) 1.000 0.0166(1) d .
O1 O Uani 0.8989(2) 0.2253(3) 0.46839(17) 1.000 0.0257(9) d .
O2 O Uani 1.1467(2) 0.1999(3) 0.51049(16) 1.000 0.0247(9) d .
N1 N Uani 0.9243(3) -0.0654(3) 0.28029(19) 1.000 0.0180(10) d .
N2 N Uani 0.7722(2) 0.0024(3) 0.30037(18) 1.000 0.0178(10) d .
N3 N Uani 1.4983(3) -0.0881(4) 0.4084(2) 1.000 0.0411(16) d .
C1 C Uani 0.8875(3) 0.0108(4) 0.3329(2) 1.000 0.0187(12) d .
C2 C Uani 0.7362(3) -0.0781(4) 0.2257(2) 1.000 0.0201(12) d .
C3 C Uani 0.6143(3) -0.0946(4) 0.1646(3) 1.000 0.0254(12) d .
C4 C Uani 0.6155(4) -0.1877(5) 0.0920(3) 1.000 0.0433(17) d .
C5 C Uani 0.5330(4) -0.1615(6) 0.2031(3) 1.000 0.0483(19) d .
C6 C Uani 0.5677(4) 0.0482(5) 0.1282(3) 1.000 0.0348(16) d .
C7 C Uani 0.8334(3) -0.1220(4) 0.2150(2) 1.000 0.0209(12) d .
C8 C Uani 1.0451(3) -0.0730(4) 0.3024(2) 1.000 0.0210(12) d .
C9 C Uani 1.1042(3) 0.0002(4) 0.3761(2) 1.000 0.0183(12) d .
C10 C Uani 1.2224(3) -0.0059(4) 0.4036(2) 1.000 0.0206(12) d .
C11 C Uani 1.2773(3) -0.0782(4) 0.3574(2) 1.000 0.0206(12) d .
C12 C Uani 1.4008(4) -0.0821(4) 0.3864(3) 1.000 0.0273(16) d .
C13 C Uani 1.2147(4) -0.1466(4) 0.2827(3) 1.000 0.0272(16) d .
C14 C Uani 1.0968(4) -0.1454(4) 0.2544(3) 1.000 0.0246(12) d .
C15 C Uani 0.7002(3) 0.0605(5) 0.3439(3) 1.000 0.0301(16) d .
C16 C Uani 0.8404(4) 0.3792(5) 0.5531(3) 1.000 0.0406(17) d .
C17 C Uani 0.9322(4) 0.3091(4) 0.5296(2) 1.000 0.0266(14) d .
C18 C Uani 1.0487(4) 0.3425(5) 0.5778(3) 1.000 0.0316(16) d .
C19 C Uani 1.1438(3) 0.2904(4) 0.5649(2) 1.000 0.0257(14) d .
C20 C Uani 1.2604(4) 0.3451(5) 0.6184(3) 1.000 0.0388(17) d .
H4A H Uiso 0.66450 -0.14640 0.06400 1.000 0.0650 c R
H4B H Uiso 0.53730 -0.19760 0.05110 1.000 0.0650 c R
H4C H Uiso 0.64560 -0.27920 0.11440 1.000 0.0650 c R
H5A H Uiso 0.55670 -0.25750 0.21880 1.000 0.0720 c R
H5B H Uiso 0.45470 -0.16030 0.16150 1.000 0.0720 c R
H5C H Uiso 0.53550 -0.10950 0.25360 1.000 0.0720 c R
H6A H Uiso 0.56180 0.10750 0.17360 1.000 0.0530 c R
H6B H Uiso 0.49170 0.03720 0.08430 1.000 0.0530 c R
H6C H Uiso 0.61980 0.09090 0.10340 1.000 0.0530 c R
H7 H Uiso 0.83810 -0.18050 0.17110 1.000 0.0250 c R
H10 H Uiso 1.26680 0.03970 0.45460 1.000 0.0250 c R
H13 H Uiso 1.25340 -0.19410 0.25140 1.000 0.0330 c R
H14 H Uiso 1.05240 -0.19220 0.20400 1.000 0.0300 c R
H15A H Uiso 0.66600 -0.01490 0.36580 1.000 0.0450 c R
H15B H Uiso 0.63930 0.11660 0.30410 1.000 0.0450 c R
H15C H Uiso 0.74710 0.11880 0.39100 1.000 0.0450 c R
H16A H Uiso 0.76490 0.35040 0.51380 1.000 0.0610 c R
H16B H Uiso 0.84810 0.47990 0.54990 1.000 0.0610 c R
H16C H Uiso 0.84810 0.35300 0.61100 1.000 0.0610 c R
H18 H Uiso 1.06170 0.40680 0.62280 1.000 0.0380 c R
H20A H Uiso 1.31980 0.28260 0.61370 1.000 0.0580 c R
H20B H Uiso 1.26600 0.35040 0.67770 1.000 0.0580 c R
H20C H Uiso 1.27120 0.43760 0.59840 1.000 0.0580 c R

loop_
_atom_type_symbol
_atom_type_description
_atom_type_scat_dispersion_real
_atom_type_scat_dispersion_imag
_atom_type_scat_source
C C 0.0033 0.0016 ' International Tables Vol C Tables 4.2.6.8 and 6.1.1.4'
H H 0.0000 0.0000 ' International Tables Vol C Tables 4.2.6.8 and 6.1.1.4'
N N 0.0061 0.0033 ' International Tables Vol C Tables 4.2.6.8 and 6.1.1.4'
O O 0.0106 0.0060 ' International Tables Vol C Tables 4.2.6.8 and 6.1.1.4'
Pt Pt -1.7033 8.3905 ' International Tables Vol C Tables 4.2.6.8 and 6.1.1.4'

loop_
_geom_angle_atom_site_label_1
_geom_angle_atom_site_label_2
_geom_angle_atom_site_label_3
_geom_angle
_geom_angle_publ_flag
O1 Pt1 O2 90.22(11) yes
O1 Pt1 C1 98.11(14) yes
O1 Pt1 C9 175.36(12) yes
O2 Pt1 C1 170.54(13) yes
O2 Pt1 C9 91.10(13) yes
C1 Pt1 C9 80.26(15) yes
Pt1 O1 C17 125.2(3) yes
Pt1 O2 C19 125.0(2) yes
C1 N1 C7 111.4(3) yes
C1 N1 C8 115.5(3) yes
C7 N1 C8 133.1(3) yes
C1 N2 C2 110.7(3) yes
C1 N2 C15 122.0(3) yes
C2 N2 C15 127.1(3) yes
Pt1 C1 N1 116.2(3) yes
Pt1 C1 N2 138.5(3) yes
N1 C1 N2 105.1(3) yes
N2 C2 C3 126.3(3) yes
N2 C2 C7 105.9(3) yes
C3 C2 C7 127.3(3) no
C2 C3 C4 108.5(3) no
C2 C3 C5 114.4(4) no
C2 C3 C6 109.0(3) no
C4 C3 C5 106.9(4) no
C4 C3 C6 108.5(4) no
C5 C3 C6 109.6(4) no
N1 C7 C2 106.8(3) yes
N1 C8 C9 112.6(3) yes
N1 C8 C14 122.8(3) yes
C9 C8 C14 124.6(4) no
Pt1 C9 C8 115.1(3) yes
Pt1 C9 C10 128.6(3) yes
C8 C9 C10 116.3(3) no
C9 C10 C11 120.7(3) no
C10 C11 C12 120.0(3) no
C10 C11 C13 121.0(4) no
C12 C11 C13 118.9(4) no
N3 C12 C11 178.4(5) yes
C11 C13 C14 119.9(4) no
C8 C14 C13 117.5(4) no
O1 C17 C16 116.5(4) yes
O1 C17 C18 125.8(4) yes
C16 C17 C18 117.8(4) no
C17 C18 C19 126.0(4) no
O2 C19 C18 127.6(4) yes
O2 C19 C20 113.7(4) yes
C18 C19 C20 118.7(4) no
C3 C4 H4A 110.00 no
C3 C4 H4B 109.00 no
C3 C4 H4C 109.00 no
H4A C4 H4B 110.00 no
H4A C4 H4C 109.00 no
H4B C4 H4C 109.00 no
C3 C5 H5A 109.00 no
C3 C5 H5B 109.00 no
C3 C5 H5C 109.00 no
H5A C5 H5B 109.00 no
H5A C5 H5C 110.00 no
H5B C5 H5C 109.00 no
C3 C6 H6A 109.00 no
C3 C6 H6B 109.00 no
C3 C6 H6C 109.00 no
H6A C6 H6B 110.00 no
H6A C6 H6C 110.00 no
H6B C6 H6C 109.00 no
N1 C7 H7 127.00 no
C2 C7 H7 127.00 no
C9 C10 H10 120.00 no
C11 C10 H10 120.00 no
C11 C13 H13 120.00 no
C14 C13 H13 120.00 no
C8 C14 H14 121.00 no
C13 C14 H14 121.00 no
N2 C15 H15A 109.00 no
N2 C15 H15B 109.00 no
N2 C15 H15C 109.00 no
H15A C15 H15B 109.00 no
H15A C15 H15C 110.00 no
H15B C15 H15C 110.00 no
C17 C16 H16A 109.00 no
C17 C16 H16B 109.00 no
C17 C16 H16C 109.00 no
H16A C16 H16B 109.00 no
H16A C16 H16C 109.00 no
H16B C16 H16C 109.00 no
C17 C18 H18 117.00 no
C19 C18 H18 117.00 no
C19 C20 H20A 109.00 no
C19 C20 H20B 110.00 no
C19 C20 H20C 109.00 no
H20A C20 H20B 109.00 no
H20A C20 H20C 109.00 no
H20B C20 H20C 110.00 no

loop_
_geom_bond_atom_site_label_1
_geom_bond_atom_site_label_2
_geom_bond_distance
_geom_bond_publ_flag
Pt1 O1 2.083(3) yes
Pt1 O2 2.047(3) yes
Pt1 C1 1.954(4) yes
Pt1 C9 1.986(4) yes
O1 C17 1.261(4) yes
O2 C19 1.277(4) yes
N1 C1 1.352(5) yes
N1 C7 1.383(5) yes
N1 C8 1.420(5) yes
N2 C1 1.348(5) yes
N2 C2 1.412(4) yes
N2 C15 1.459(5) yes
N3 C12 1.140(7) yes
C2 C3 1.513(6) no
C2 C7 1.355(6) no
C3 C4 1.524(7) no
C3 C5 1.528(7) no
C3 C6 1.536(6) no
C8 C9 1.393(5) no
C8 C14 1.390(6) no
C9 C10 1.381(5) no
C10 C11 1.394(5) no
C11 C12 1.442(7) no
C11 C13 1.392(6) no
C13 C14 1.376(7) no
C16 C17 1.499(7) no
C17 C18 1.428(7) no
C18 C19 1.375(7) no
C19 C20 1.509(6) no
C4 H4A 0.9800 no
C4 H4B 0.9800 no
C4 H4C 0.9800 no
C5 H5A 0.9800 no
C5 H5B 0.9800 no
C5 H5C 0.9800 no
C6 H6A 0.9800 no
C6 H6B 0.9800 no
C6 H6C 0.9800 no
C7 H7 0.9500 no
C10 H10 0.9500 no
C13 H13 0.9500 no
C14 H14 0.9500 no
C15 H15A 0.9800 no
C15 H15B 0.9800 no
C15 H15C 0.9800 no
C16 H16A 0.9800 no
C16 H16B 0.9800 no
C16 H16C 0.9800 no
C18 H18 0.9500 no
C20 H20A 0.9800 no
C20 H20B 0.9800 no
C20 H20C 0.9800 no

loop_
_geom_hbond_atom_site_label_D
_geom_hbond_atom_site_label_H
_geom_hbond_atom_site_label_A
_geom_hbond_distance_DH
_geom_hbond_distance_HA
_geom_hbond_distance_DA
_geom_hbond_angle_DHA
_geom_hbond_site_symmetry_A
_geom_hbond_publ_flag
C10 H10 O2 0.9500 2.5500 3.049(5) 113.00 . yes
C15 H15A N3 0.9800 2.5400 3.395(6) 146.00 1_455 yes
C15 H15C O1 0.9800 2.1400 3.065(5) 156.00 . yes

loop_
_geom_torsion_atom_site_label_1
_geom_torsion_atom_site_label_2
_geom_torsion_atom_site_label_3
_geom_torsion_atom_site_label_4
_geom_torsion
_geom_torsion_publ_flag
O2 Pt1 O1 C17 -4.5(3) no
C1 Pt1 O1 C17 -180.0(3) no
O1 Pt1 O2 C19 2.9(3) no
C9 Pt1 O2 C19 178.4(3) no
O1 Pt1 C1 N1 171.1(3) no
C9 Pt1 C1 N1 -4.5(3) no
O1 Pt1 C1 N2 -4.5(4) no
C9 Pt1 C1 N2 179.9(4) no
O2 Pt1 C9 C10 6.3(3) no
O2 Pt1 C9 C8 -171.4(3) no
C1 Pt1 C9 C8 4.7(3) no
C1 Pt1 C9 C10 -177.6(4) no
Pt1 O1 C17 C18 3.4(6) no
Pt1 O1 C17 C16 -176.6(3) no
Pt1 O2 C19 C20 -178.8(3) no
Pt1 O2 C19 C18 -0.1(6) no
C1 N1 C8 C9 0.5(5) no
C7 N1 C1 Pt1 -177.1(2) no
C7 N1 C8 C14 1.7(6) no
C7 N1 C8 C9 -178.7(4) no
C1 N1 C8 C14 -179.1(4) no
C8 N1 C7 C2 -179.6(4) no
C8 N1 C1 Pt1 3.5(4) no
C1 N1 C7 C2 1.2(4) no
C8 N1 C1 N2 -179.5(3) no
C7 N1 C1 N2 -0.1(4) no
C15 N2 C1 N1 174.0(3) no
C15 N2 C2 C7 -172.9(4) no
C1 N2 C2 C3 -170.8(4) no
C2 N2 C1 Pt1 174.9(3) no
C1 N2 C2 C7 1.7(4) no
C2 N2 C1 N1 -1.0(4) no
C15 N2 C2 C3 14.6(6) no
C15 N2 C1 Pt1 -10.1(6) no
C7 C2 C3 C4 7.7(6) no
C7 C2 C3 C5 126.9(5) no
N2 C2 C3 C6 60.8(5) no
N2 C2 C3 C5 -62.2(5) no
C3 C2 C7 N1 170.7(4) no
C7 C2 C3 C6 -110.2(5) no
N2 C2 C7 N1 -1.7(4) no
N2 C2 C3 C4 178.6(4) no
C9 C8 C14 C13 1.2(6) no
N1 C8 C9 C10 177.9(3) no
N1 C8 C14 C13 -179.3(4) no
C14 C8 C9 C10 -2.6(6) no
N1 C8 C9 Pt1 -4.2(4) no
C14 C8 C9 Pt1 175.4(3) no
C8 C9 C10 C11 2.1(5) no
Pt1 C9 C10 C11 -175.6(3) no
C9 C10 C11 C13 -0.3(6) no
C9 C10 C11 C12 179.2(4) no
C10 C11 C13 C14 -1.2(6) no
C12 C11 C13 C14 179.3(4) no
C11 C13 C14 C8 0.7(6) no
O1 C17 C18 C19 0.9(7) no
C16 C17 C18 C19 -179.1(4) no
C17 C18 C19 C20 175.8(4) no
C17 C18 C19 O2 -2.8(7) no
